data_7029645
loop_
_publ_author_name
'Adhami, Forogh'
'Safavi, Maliheh'
'Ehsani, Maryam'
'Ardestani, Sussan K.'
'Emmerling, Franziska'
'Simyari, Farzaneh'

_publ_section_title
;
 Synthesis, crystal structure, and cytotoxic activity of novel cyclic
 systems in [1,2,4]thiadiazolo[2,3-a]pyridine benzamide derivatives and
 their copper(ii) complexes.
;
_journal_issue 21
_journal_name_full 'Dalton transactions (Cambridge, England : 2003)'
_journal_page_first 7945
_journal_page_last 7957
_journal_paper_doi 10.1039/c3dt52905c
_journal_volume 43
_journal_year 2014
_chemical_formula_sum 'C14 H13 N3 O S'
_chemical_formula_weight 271.33
_chemical_name_systematic
; 
 ? 
;
_space_group_IT_number 14
_symmetry_cell_setting monoclinic
_symmetry_space_group_name_Hall '-P 2yn'
_symmetry_space_group_name_H-M 'P 1 21/n 1'
_atom_sites_solution_hydrogens geom
_atom_sites_solution_primary direct
_atom_sites_solution_secondary difmap
_audit_creation_method SHELXL-97
_cell_angle_alpha 90.00
_cell_angle_beta 108.926(7)
_cell_angle_gamma 90.00
_cell_formula_units_Z 4
_cell_length_a 7.201(3)
_cell_length_b 18.487(8)
_cell_length_c 10.441(5)
_cell_measurement_reflns_used 36
_cell_measurement_temperature 294(2)
_cell_measurement_theta_max 21
_cell_measurement_theta_min 4.5
_cell_volume 1314.8(10)
_computing_cell_refinement 'SAINT (Bruker, 2001)'
_computing_data_collection 'SMART (Bruker, 2001)'
_computing_data_reduction SAINT
_computing_molecular_graphics 'SHELXTL (Bruker, 2001), ORTEPIII (Burnett & Johnson, 1996)'
_computing_publication_material 'SHELXTL (Sheldrick, 2008)'
_computing_structure_refinement 'SHELXL-97 (Sheldrick, 2008)'
_computing_structure_solution 'SHELXS-97 (Sheldrick, 2008)'
_diffrn_ambient_temperature 294(2)
_diffrn_measured_fraction_theta_full 0.996
_diffrn_measured_fraction_theta_max 0.996
_diffrn_measurement_device_type 'Bruker APEX CCD area-detector'
_diffrn_measurement_method \w/2\q
_diffrn_radiation_monochromator graphite
_diffrn_radiation_source 'fine-focus sealed tube'
_diffrn_radiation_type MoK\a
_diffrn_radiation_wavelength 0.71073
_diffrn_reflns_av_R_equivalents 0.0507
_diffrn_reflns_av_sigmaI/netI 0.0570
_diffrn_reflns_limit_h_max 7
_diffrn_reflns_limit_h_min -9
_diffrn_reflns_limit_k_max 23
_diffrn_reflns_limit_k_min -22
_diffrn_reflns_limit_l_max 13
_diffrn_reflns_limit_l_min -12
_diffrn_reflns_number 8249
_diffrn_reflns_theta_full 26.45
_diffrn_reflns_theta_max 26.45
_diffrn_reflns_theta_min 2.20
_exptl_absorpt_coefficient_mu 0.241
_exptl_absorpt_correction_T_max 0.96
_exptl_absorpt_correction_T_min 0.86
_exptl_absorpt_correction_type psi-scan
_exptl_absorpt_process_details 'SHELXTL (Bruker, 2001)'
_exptl_crystal_colour colorless
_exptl_crystal_density_diffrn 1.371
_exptl_crystal_density_method 'not measured'
_exptl_crystal_description block
_exptl_crystal_F_000 568
_exptl_crystal_size_max .14
_exptl_crystal_size_mid .11
_exptl_crystal_size_min .05
_refine_diff_density_max 0.180
_refine_diff_density_min -0.223
_refine_diff_density_rms 0.041
_refine_ls_extinction_method none
_refine_ls_goodness_of_fit_ref 0.897
_refine_ls_hydrogen_treatment constr
_refine_ls_matrix_type full
_refine_ls_number_parameters 173
_refine_ls_number_reflns 2693
_refine_ls_number_restraints 0
_refine_ls_restrained_S_all 0.897
_refine_ls_R_factor_all 0.0692
_refine_ls_R_factor_gt 0.0395
_refine_ls_shift/su_max 0.001
_refine_ls_shift/su_mean 0.000
_refine_ls_structure_factor_coef Fsqd
_refine_ls_weighting_details 'calc w=1/[\s^2^(Fo^2^)+(0.0438P)^2^+0.0000P] where P=(Fo^2^+2Fc^2^)/3'
_refine_ls_weighting_scheme calc
_refine_ls_wR_factor_gt 0.0893
_refine_ls_wR_factor_ref 0.0970
_reflns_number_gt 1670
_reflns_number_total 2693
_reflns_threshold_expression >2sigma(I)
_cod_data_source_file c3dt52905c5.cif
_cod_data_source_block compound
_cod_depositor_comments 'Adding full bibliography for 7029640--7029646.cif.'
_cod_original_cell_volume 1314.9(10)
_cod_original_sg_symbol_Hall '-P 2yn  '
_cod_database_code 7029645

loop_
_symmetry_equiv_pos_as_xyz
'x, y, z'
'-x+1/2, y+1/2, -z+1/2'
'-x, -y, -z'
'x-1/2, -y-1/2, z-1/2'

loop_
_atom_site_label
_atom_site_type_symbol
_atom_site_fract_x
_atom_site_fract_y
_atom_site_fract_z
_atom_site_U_iso_or_equiv
_atom_site_adp_type
_atom_site_occupancy
_atom_site_symmetry_multiplicity
_atom_site_calc_flag
_atom_site_refinement_flags
S1 S 0.06564(9) 0.06550(3) 0.84822(6) 0.0606(2) Uani 1 1 d .
O1 O 0.0296(2) 0.20959(7) 0.71488(13) 0.0631(4) Uani 1 1 d .
N1 N 0.0392(2) 0.22081(7) 1.18679(14) 0.0391(4) Uani 1 1 d .
N2 N 0.0354(2) 0.10917(7) 1.07800(15) 0.0446(4) Uani 1 1 d .
H2 H 0.0130 0.0638 1.0841 0.054 Uiso 1 1 calc R
N3 N 0.0567(2) 0.20226(7) 0.93796(14) 0.0404(4) Uani 1 1 d .
H3 H 0.0638 0.2286 1.0072 0.049 Uiso 1 1 calc R
C1 C 0.0574(3) 0.25850(9) 1.30119(19) 0.0413(5) Uani 1 1 d .
C2 C 0.0871(3) 0.22446(10) 1.4227(2) 0.0484(5) Uani 1 1 d .
H2A H 0.1021 0.2514 1.5006 0.058 Uiso 1 1 calc R
C3 C 0.0944(3) 0.14995(10) 1.42894(19) 0.0496(5) Uani 1 1 d .
H3A H 0.1125 0.1264 1.5108 0.060 Uiso 1 1 calc R
C4 C 0.0750(3) 0.11107(10) 1.31420(18) 0.0454(5) Uani 1 1 d .
H4 H 0.0786 0.0608 1.3157 0.054 Uiso 1 1 calc R
C5 C 0.0498(3) 0.14906(9) 1.19558(18) 0.0380(4) Uani 1 1 d .
C6 C 0.0506(3) 0.12924(9) 0.95666(18) 0.0395(5) Uani 1 1 d .
C7 C 0.0529(3) 0.23942(9) 0.82116(18) 0.0391(5) Uani 1 1 d .
C8 C 0.0748(2) 0.31947(9) 0.83656(18) 0.0374(4) Uani 1 1 d .
C9 C 0.1487(3) 0.35389(9) 0.9598(2) 0.0461(5) Uani 1 1 d .
H9 H 0.1861 0.3269 1.0393 0.055 Uiso 1 1 calc R
C10 C 0.1675(3) 0.42820(10) 0.9657(2) 0.0619(6) Uani 1 1 d .
H10 H 0.2167 0.4512 1.0492 0.074 Uiso 1 1 calc R
C11 C 0.1139(3) 0.46815(11) 0.8490(3) 0.0696(7) Uani 1 1 d .
H11 H 0.1263 0.5182 0.8533 0.083 Uiso 1 1 calc R
C12 C 0.0424(3) 0.43472(11) 0.7265(2) 0.0646(6) Uani 1 1 d .
H12 H 0.0066 0.4620 0.6474 0.078 Uiso 1 1 calc R
C13 C 0.0232(3) 0.36073(10) 0.7198(2) 0.0489(5) Uani 1 1 d .
H13 H -0.0251 0.3382 0.6358 0.059 Uiso 1 1 calc R
C14 C 0.0380(3) 0.33914(10) 1.2869(2) 0.0566(6) Uani 1 1 d .
H14A H 0.0670 0.3607 1.3749 0.085 Uiso 1 1 calc R
H14B H -0.0936 0.3513 1.2327 0.085 Uiso 1 1 calc R
H15C H 0.1283 0.3570 1.2440 0.085 Uiso 1 1 calc R

loop_
_atom_site_aniso_label
_atom_site_aniso_U_11
_atom_site_aniso_U_22
_atom_site_aniso_U_33
_atom_site_aniso_U_23
_atom_site_aniso_U_13
_atom_site_aniso_U_12
S1 0.1045(5) 0.0338(3) 0.0544(4) -0.0089(2) 0.0408(3) -0.0053(3)
O1 0.1107(13) 0.0463(8) 0.0357(9) -0.0053(7) 0.0287(8) -0.0078(7)
N1 0.0500(10) 0.0330(8) 0.0355(9) -0.0016(7) 0.0156(7) -0.0007(7)
N2 0.0704(11) 0.0267(8) 0.0406(10) -0.0011(7) 0.0231(8) -0.0062(7)
N3 0.0623(11) 0.0289(8) 0.0319(9) -0.0034(6) 0.0178(8) -0.0022(7)
C1 0.0431(12) 0.0409(11) 0.0425(12) -0.0068(9) 0.0173(9) -0.0038(8)
C2 0.0575(14) 0.0545(13) 0.0355(12) -0.0072(9) 0.0184(10) -0.0021(10)
C3 0.0601(14) 0.0556(13) 0.0338(12) 0.0064(10) 0.0160(10) -0.0015(10)
C4 0.0572(13) 0.0371(11) 0.0422(12) 0.0052(9) 0.0166(10) 0.0003(9)
C5 0.0445(12) 0.0356(10) 0.0347(11) -0.0009(8) 0.0140(9) -0.0031(8)
C6 0.0479(12) 0.0327(10) 0.0381(11) -0.0009(8) 0.0142(9) -0.0032(8)
C7 0.0483(12) 0.0368(10) 0.0328(11) 0.0000(8) 0.0139(9) -0.0016(8)
C8 0.0388(11) 0.0356(10) 0.0391(11) 0.0029(8) 0.0144(9) 0.0020(8)
C9 0.0608(14) 0.0362(11) 0.0416(12) 0.0017(9) 0.0173(10) -0.0015(9)
C10 0.0832(18) 0.0409(12) 0.0613(15) -0.0104(11) 0.0228(13) -0.0082(11)
C11 0.095(2) 0.0312(12) 0.088(2) 0.0050(12) 0.0378(16) 0.0008(11)
C12 0.0825(18) 0.0471(13) 0.0662(17) 0.0222(12) 0.0269(14) 0.0099(11)
C13 0.0570(14) 0.0471(12) 0.0419(12) 0.0072(9) 0.0152(10) 0.0020(9)
C14 0.0768(16) 0.0429(12) 0.0539(13) -0.0095(10) 0.0265(12) 0.0013(10)

loop_
_atom_type_symbol
_atom_type_description
_atom_type_scat_dispersion_real
_atom_type_scat_dispersion_imag
_atom_type_scat_source
C C 0.0033 0.0016 'International Tables Vol C Tables 4.2.6.8 and 6.1.1.4'
H H 0.0000 0.0000 'International Tables Vol C Tables 4.2.6.8 and 6.1.1.4'
N N 0.0061 0.0033 'International Tables Vol C Tables 4.2.6.8 and 6.1.1.4'
O O 0.0106 0.0060 'International Tables Vol C Tables 4.2.6.8 and 6.1.1.4'
S S 0.1246 0.1234 'International Tables Vol C Tables 4.2.6.8 and 6.1.1.4'

loop_
_geom_angle_atom_site_label_1
_geom_angle_atom_site_label_2
_geom_angle_atom_site_label_3
_geom_angle
C5 N1 C1 117.78(15)
C6 N2 C5 131.71(14)
C6 N2 H2 114.1
C5 N2 H2 114.1
C6 N3 C7 128.32(15)
C6 N3 H3 115.8
C7 N3 H3 115.8
N1 C1 C2 121.54(17)
N1 C1 C14 116.44(16)
C2 C1 C14 122.00(17)
C1 C2 C3 119.63(18)
C1 C2 H2A 120.2
C3 C2 H2A 120.2
C4 C3 C2 119.57(18)
C4 C3 H3A 120.2
C2 C3 H3A 120.2
C3 C4 C5 117.68(18)
C3 C4 H4 121.2
C5 C4 H4 121.2
N1 C5 C4 123.78(16)
N1 C5 N2 118.44(15)
C4 C5 N2 117.78(16)
N2 C6 N3 114.79(14)
N2 C6 S1 118.99(13)
N3 C6 S1 126.21(13)
O1 C7 N3 122.68(16)
O1 C7 C8 122.23(16)
N3 C7 C8 115.07(15)
C9 C8 C13 118.73(17)
C9 C8 C7 123.64(16)
C13 C8 C7 117.60(16)
C8 C9 C10 120.25(18)
C8 C9 H9 119.9
C10 C9 H9 119.9
C11 C10 C9 120.1(2)
C11 C10 H10 119.9
C9 C10 H10 119.9
C12 C11 C10 120.2(2)
C12 C11 H11 119.9
C10 C11 H11 119.9
C11 C12 C13 120.1(2)
C11 C12 H12 120.0
C13 C12 H12 120.0
C12 C13 C8 120.66(19)
C12 C13 H13 119.7
C8 C13 H13 119.7
C1 C14 H14A 109.5
C1 C14 H14B 109.5
H14A C14 H14B 109.5
C1 C14 H15C 109.5
H14A C14 H15C 109.5
H14B C14 H15C 109.5

loop_
_geom_bond_atom_site_label_1
_geom_bond_atom_site_label_2
_geom_bond_distance
S1 C6 1.6619(18)
O1 C7 1.2012(19)
N1 C5 1.330(2)
N1 C1 1.352(2)
N2 C6 1.358(2)
N2 C5 1.407(2)
N2 H2 0.8600
N3 C6 1.367(2)
N3 C7 1.392(2)
N3 H3 0.8600
C1 C2 1.370(3)
C1 C14 1.500(2)
C2 C3 1.379(2)
C2 H2A 0.9300
C3 C4 1.365(2)
C3 H3A 0.9300
C4 C5 1.384(2)
C4 H4 0.9300
C7 C8 1.491(2)
C8 C9 1.379(2)
C8 C13 1.383(2)
C9 C10 1.380(2)
C9 H9 0.9300
C10 C11 1.369(3)
C10 H10 0.9300
C11 C12 1.362(3)
C11 H11 0.9300
C12 C13 1.374(3)
C12 H12 0.9300
C13 H13 0.9300
C14 H14A 0.9600
C14 H14B 0.9600
C14 H15C 0.9600
